data_7233503
loop_
_publ_author_name
'Engui Zhao'
'Jacky W. Y. Lam'
'Yuning Hong'
'Jianzhao Liu'
'Qian Peng'
'Jianhua Hao'
'Herman H. Y. Sung'
'Ian D. Williams'
'Ben Zhong Tang'

_publ_section_title
;
 How do substituents affect silole emission?
;
_journal_name_full 'Journal of Materials Chemistry C'
_journal_page_first 5661
_journal_page_last 5668
_journal_paper_doi 10.1039/C3TC30880D
_journal_volume 1
_journal_year 2013
_chemical_formula_moiety 'C39 H34 Si2'
_chemical_formula_sum 'C39 H34 Si2'
_chemical_formula_weight 558.84
_space_group_IT_number 14
_space_group_name_Hall '-P 2ybc'
_space_group_name_H-M_alt 'P 1 21/c 1'
_symmetry_cell_setting monoclinic
_symmetry_space_group_name_H-M 'P 1 21/c 1'
_atom_sites_solution_hydrogens geom
_atom_sites_solution_primary direct
_atom_sites_solution_secondary difmap
_cell_angle_alpha 90.00
_cell_angle_beta 104.794(2)
_cell_angle_gamma 90.00
_cell_formula_units_Z 4
_cell_length_a 18.8276(4)
_cell_length_b 11.9360(3)
_cell_length_c 15.0270(3)
_cell_measurement_reflns_used 4532
_cell_measurement_temperature 173.00(14)
_cell_measurement_theta_max 71.5772
_cell_measurement_theta_min 3.3698
_cell_volume 3265.02(13)
_computing_cell_refinement
;
CrysAlisPro, Agilent Technologies,
Version 1.171.35.19 (release 27-10-2011 CrysAlis171 .NET)
(compiled Oct 27 2011,15:02:11)
;
_computing_data_collection
;
CrysAlisPro, Agilent Technologies,
Version 1.171.35.19 (release 27-10-2011 CrysAlis171 .NET)
(compiled Oct 27 2011,15:02:11)
;
_computing_data_reduction
;
CrysAlisPro, Agilent Technologies,
Version 1.171.35.19 (release 27-10-2011 CrysAlis171 .NET)
(compiled Oct 27 2011,15:02:11)
;
_computing_molecular_graphics
;
O. V. Dolomanov, L. J. Bourhis, R. J. Gildea, J. A. K. Howard and H. Puschmann,
OLEX2: a complete structure solution, refinement and analysis program.
J. Appl. Cryst. (2009). 42, 339-341.
;
_computing_publication_material
;
O. V. Dolomanov, L. J. Bourhis, R. J. Gildea, J. A. K. Howard and H. Puschmann,
OLEX2: a complete structure solution, refinement and analysis program.
J. Appl. Cryst. (2009). 42, 339-341.
;
_computing_structure_refinement
;
XL, G.M. Sheldrick, Acta Cryst.
(2008). A64, 112-122
;
_computing_structure_solution
;
XS, G.M. Sheldrick, Acta Cryst.
(2008). A64, 112-122
;
_diffrn_ambient_temperature 173.00(14)
_diffrn_detector_area_resol_mean 15.9578
_diffrn_measured_fraction_theta_full 0.970
_diffrn_measured_fraction_theta_max 0.971
_diffrn_measurement_details
;
#__ type_ start__ end____ width___ exp.time_
1 omega -24.00 41.00 1.0000 3.0000
omega____ theta____ kappa____ phi______ frames
- 0.0000 -99.0000 90.0000 65
#__ type_ start__ end____ width___ exp.time_
2 omega -84.00 -28.00 1.0000 3.0000
omega____ theta____ kappa____ phi______ frames
- -55.0000 77.0000 60.0000 56
#__ type_ start__ end____ width___ exp.time_
3 omega -124.00 -52.00 1.0000 3.0000
omega____ theta____ kappa____ phi______ frames
- -55.0000 -57.0000 60.0000 72
#__ type_ start__ end____ width___ exp.time_
4 omega 36.00 127.00 1.0000 3.0000
omega____ theta____ kappa____ phi______ frames
- 55.0000 38.0000 0.0000 91
#__ type_ start__ end____ width___ exp.time_
5 omega -139.00 -53.00 1.0000 7.0000
omega____ theta____ kappa____ phi______ frames
- -64.0000 178.0000 90.0000 86
#__ type_ start__ end____ width___ exp.time_
6 omega 37.00 72.00 1.0000 7.0000
omega____ theta____ kappa____ phi______ frames
- 110.0000 -25.0000 0.0000 35
#__ type_ start__ end____ width___ exp.time_
7 omega 38.00 85.00 1.0000 7.0000
omega____ theta____ kappa____ phi______ frames
- 110.0000 -111.0000 -30.0000 47
#__ type_ start__ end____ width___ exp.time_
8 omega 123.00 149.00 1.0000 7.0000
omega____ theta____ kappa____ phi______ frames
- 110.0000 -93.0000 50.0000 26
#__ type_ start__ end____ width___ exp.time_
9 omega 37.00 63.00 1.0000 7.0000
omega____ theta____ kappa____ phi______ frames
- 110.0000 -25.0000 60.0000 26
#__ type_ start__ end____ width___ exp.time_
10 omega 38.00 70.00 1.0000 7.0000
omega____ theta____ kappa____ phi______ frames
- 110.0000 -38.0000 120.0000 32
#__ type_ start__ end____ width___ exp.time_
11 omega 38.00 148.00 1.0000 7.0000
omega____ theta____ kappa____ phi______ frames
- 110.0000 -92.0000 -90.0000 110
#__ type_ start__ end____ width___ exp.time_
12 omega 39.00 68.00 1.0000 7.0000
omega____ theta____ kappa____ phi______ frames
- 110.0000 -38.0000 -90.0000 29
#__ type_ start__ end____ width___ exp.time_
13 omega 42.00 177.00 1.0000 7.0000
omega____ theta____ kappa____ phi______ frames
- 110.0000 12.0000 0.0000 135
#__ type_ start__ end____ width___ exp.time_
14 omega 39.00 71.00 1.0000 7.0000
omega____ theta____ kappa____ phi______ frames
- 110.0000 -38.0000 150.0000 32
#__ type_ start__ end____ width___ exp.time_
15 omega 37.00 70.00 1.0000 7.0000
omega____ theta____ kappa____ phi______ frames
- 110.0000 -25.0000 30.0000 33
#__ type_ start__ end____ width___ exp.time_
16 omega 40.00 71.00 1.0000 7.0000
omega____ theta____ kappa____ phi______ frames
- 110.0000 -38.0000 90.0000 31
#__ type_ start__ end____ width___ exp.time_
17 omega 46.00 78.00 1.0000 7.0000
omega____ theta____ kappa____ phi______ frames
- 110.0000 -50.0000 -60.0000 32
#__ type_ start__ end____ width___ exp.time_
18 omega 88.00 178.00 1.0000 7.0000
omega____ theta____ kappa____ phi______ frames
- 110.0000 50.0000 30.0000 90
#__ type_ start__ end____ width___ exp.time_
19 omega 40.00 104.00 1.0000 7.0000
omega____ theta____ kappa____ phi______ frames
- 110.0000 -93.0000 50.0000 64
#__ type_ start__ end____ width___ exp.time_
20 omega -16.00 61.00 1.0000 3.0000
omega____ theta____ kappa____ phi______ frames
- 55.0000 -38.0000 -150.0000 77
#__ type_ start__ end____ width___ exp.time_
21 omega 38.00 149.00 1.0000 7.0000
omega____ theta____ kappa____ phi______ frames
- 110.0000 -93.0000 117.0000 111
#__ type_ start__ end____ width___ exp.time_
22 omega -65.00 -40.00 1.0000 3.0000
omega____ theta____ kappa____ phi______ frames
- -55.0000 57.0000 150.0000 25
;
_diffrn_measurement_device 'kappa diffractometer'
_diffrn_measurement_device_type 'Xcalibur, Sapphire3, Gemini ultra'
_diffrn_measurement_method '\w scans'
_diffrn_orient_matrix_UB_11 0.0461359000
_diffrn_orient_matrix_UB_12 0.0703245000
_diffrn_orient_matrix_UB_13 0.0681174000
_diffrn_orient_matrix_UB_21 0.0922547000
_diffrn_orient_matrix_UB_22 -0.0590409000
_diffrn_orient_matrix_UB_23 0.0041241000
_diffrn_orient_matrix_UB_31 0.0244432000
_diffrn_orient_matrix_UB_32 0.0906708000
_diffrn_orient_matrix_UB_33 -0.0501329000
_diffrn_radiation_monochromator mirror
_diffrn_radiation_probe x-ray
_diffrn_radiation_type CuK\a
_diffrn_radiation_wavelength 1.5418
_diffrn_reflns_av_R_equivalents 0.0765
_diffrn_reflns_av_unetI/netI 0.0641
_diffrn_reflns_limit_h_max 12
_diffrn_reflns_limit_h_min -22
_diffrn_reflns_limit_k_max 13
_diffrn_reflns_limit_k_min -14
_diffrn_reflns_limit_l_max 18
_diffrn_reflns_limit_l_min -16
_diffrn_reflns_number 17680
_diffrn_reflns_theta_full 66.50
_diffrn_reflns_theta_max 67.48
_diffrn_reflns_theta_min 4.79
_diffrn_source 'sealed X-ray tube'
_diffrn_source_current 30
_diffrn_source_power 1.5
_diffrn_source_target Cu
_diffrn_source_voltage 50
_exptl_absorpt_coefficient_mu 1.160
_exptl_absorpt_correction_T_max 1.00000
_exptl_absorpt_correction_T_min 0.37088
_exptl_absorpt_correction_type multi-scan
_exptl_absorpt_process_details
;
CrysAlisPro, Agilent Technologies,
Version 1.171.35.19 (release 27-10-2011 CrysAlis171 .NET)
(compiled Oct 27 2011,15:02:11)
Empirical absorption correction using spherical harmonics,
implemented in SCALE3 ABSPACK scaling algorithm.
;
_exptl_crystal_colour yellow
_exptl_crystal_density_diffrn 1.137
_exptl_crystal_density_method 'not measured'
_exptl_crystal_description block
_exptl_crystal_F_000 1184
_exptl_crystal_size_max 0.22
_exptl_crystal_size_mid 0.19
_exptl_crystal_size_min 0.17
_refine_diff_density_max 0.521
_refine_diff_density_min -0.304
_refine_diff_density_rms 0.059
_refine_ls_extinction_method none
_refine_ls_goodness_of_fit_ref 1.003
_refine_ls_hydrogen_treatment constr
_refine_ls_matrix_type full
_refine_ls_number_parameters 373
_refine_ls_number_reflns 5703
_refine_ls_number_restraints 0
_refine_ls_restrained_S_all 1.003
_refine_ls_R_factor_all 0.0714
_refine_ls_R_factor_gt 0.0570
_refine_ls_shift/su_max 0.000
_refine_ls_shift/su_mean 0.000
_refine_ls_structure_factor_coef Fsqd
_refine_ls_weighting_details 'calc w=1/[\s^2^(Fo^2^)+(0.0883P)^2^+0.0000P] where P=(Fo^2^+2Fc^2^)/3'
_refine_ls_weighting_scheme calc
_refine_ls_wR_factor_gt 0.1425
_refine_ls_wR_factor_ref 0.1556
_reflns_number_gt 4495
_reflns_number_total 5703
_reflns_threshold_expression >2sigma(I)
_cod_data_source_file 1000002.cif
_cod_data_source_block PCOD1000002
_cod_depositor_comments
;
The following automatic conversions were performed:

data item '_symmetry_cell_setting' value 'Monoclinic' was changed to
'monoclinic' in accordance with the built-in table derived from the
CIF Core dictionary named 'cif_core.dic' version 2.4.5 last updated
on 2014-11-21.

Automatic conversion script
Id: cif_fix_values 6909 2019-04-08 15:41:33Z antanas 
;
_cod_original_cell_volume 3265.01(13)
_cod_original_sg_symbol_H-M P2(1)/c
_cod_database_code 7233503
_reflns_odcompleteness_completeness 98.05
_reflns_odcompleteness_iscentric 1
_reflns_odcompleteness_theta 68.13

loop_
_space_group_symop_id
_space_group_symop_operation_xyz
1 'x, y, z'
2 '-x, y+1/2, -z+1/2'
3 '-x, -y, -z'
4 'x, -y-1/2, z-1/2'

loop_
_atom_site_label
_atom_site_type_symbol
_atom_site_fract_x
_atom_site_fract_y
_atom_site_fract_z
_atom_site_U_iso_or_equiv
_atom_site_adp_type
_atom_site_occupancy
_atom_site_symmetry_multiplicity
_atom_site_calc_flag
_atom_site_refinement_flags
_atom_site_disorder_assembly
_atom_site_disorder_group
Si1 Si 0.19827(3) 0.39602(5) 0.42394(4) 0.03666(17) Uani 1 1 d . . .
Si2 Si 0.52707(3) 0.29382(6) 0.02281(5) 0.04604(19) Uani 1 1 d . . .
C1 C 0.20547(11) 0.48075(17) 0.32092(14) 0.0370(4) Uani 1 1 d . . .
C2 C 0.14598(11) 0.54998(17) 0.29834(14) 0.0357(4) Uani 1 1 d . . .
C3 C 0.09159(11) 0.53741(17) 0.35608(14) 0.0358(4) Uani 1 1 d . . .
C4 C 0.10765(11) 0.45866(18) 0.42227(14) 0.0380(4) Uani 1 1 d . . .
H4 H 0.0775 0.4384 0.4617 0.046 Uiso 1 1 calc R . .
C10 C 0.48708(18) 0.3273(3) -0.1007(2) 0.0673(7) Uani 1 1 d . . .
H10A H 0.4362 0.3007 -0.1194 0.101 Uiso 1 1 calc R . .
H10B H 0.5158 0.2903 -0.1381 0.101 Uiso 1 1 calc R . .
H10C H 0.4881 0.4085 -0.1097 0.101 Uiso 1 1 calc R . .
C11 C 0.26288(11) 0.46875(17) 0.27103(15) 0.0374(4) Uani 1 1 d . . .
C12 C 0.24750(11) 0.46904(19) 0.17477(15) 0.0412(5) Uani 1 1 d . . .
H12 H 0.1988 0.4841 0.1398 0.049 Uiso 1 1 calc R . .
C13 C 0.30121(12) 0.44803(19) 0.12971(16) 0.0439(5) Uani 1 1 d . . .
H13 H 0.2890 0.4479 0.0643 0.053 Uiso 1 1 calc R . .
C14 C 0.37355(12) 0.42683(19) 0.17894(16) 0.0416(5) Uani 1 1 d . . .
C15 C 0.39019(12) 0.4291(2) 0.27482(17) 0.0460(5) Uani 1 1 d . . .
H15 H 0.4393 0.4170 0.3096 0.055 Uiso 1 1 calc R . .
C16 C 0.33587(12) 0.4488(2) 0.31972(16) 0.0452(5) Uani 1 1 d . . .
H16 H 0.3483 0.4489 0.3851 0.054 Uiso 1 1 calc R . .
C17 C 0.42736(13) 0.39455(19) 0.13138(18) 0.0463(5) Uani 1 1 d . . .
C18 C 0.47019(13) 0.3617(2) 0.08990(18) 0.0486(5) Uani 1 1 d . . .
C20 C 0.5211(2) 0.1418(2) 0.0420(3) 0.0749(9) Uani 1 1 d . . .
H20A H 0.5444 0.1244 0.1066 0.112 Uiso 1 1 calc R . .
H20B H 0.5463 0.1012 0.0023 0.112 Uiso 1 1 calc R . .
H20C H 0.4693 0.1191 0.0272 0.112 Uiso 1 1 calc R . .
C21 C 0.13502(12) 0.63392(18) 0.22319(15) 0.0396(5) Uani 1 1 d . . .
C22 C 0.18677(14) 0.7180(2) 0.22732(19) 0.0506(6) Uani 1 1 d . . .
H22 H 0.2288 0.7211 0.2782 0.061 Uiso 1 1 calc R . .
C23 C 0.17776(18) 0.7970(2) 0.1584(2) 0.0656(8) Uani 1 1 d . . .
H23 H 0.2126 0.8557 0.1632 0.079 Uiso 1 1 calc R . .
C24 C 0.11839(18) 0.7914(2) 0.0826(2) 0.0694(8) Uani 1 1 d . . .
H24 H 0.1132 0.8444 0.0342 0.083 Uiso 1 1 calc R . .
C25 C 0.06663(16) 0.7085(3) 0.07744(19) 0.0636(7) Uani 1 1 d . . .
H25 H 0.0257 0.7043 0.0253 0.076 Uiso 1 1 calc R . .
C26 C 0.07398(13) 0.6311(2) 0.14779(16) 0.0489(5) Uani 1 1 d . . .
H26 H 0.0372 0.5758 0.1447 0.059 Uiso 1 1 calc R . .
C30 C 0.62247(15) 0.3472(3) 0.0606(3) 0.0789(10) Uani 1 1 d . . .
H30A H 0.6222 0.4291 0.0554 0.118 Uiso 1 1 calc R . .
H30B H 0.6518 0.3153 0.0215 0.118 Uiso 1 1 calc R . .
H30C H 0.6439 0.3256 0.1247 0.118 Uiso 1 1 calc R . .
C31 C 0.02515(12) 0.60961(19) 0.34227(14) 0.0409(5) Uani 1 1 d . . .
C32 C 0.02800(15) 0.7256(2) 0.32879(17) 0.0516(6) Uani 1 1 d . . .
H32 H 0.0726 0.7599 0.3247 0.062 Uiso 1 1 calc R . .
C33 C -0.03473(19) 0.7899(3) 0.3215(2) 0.0674(8) Uani 1 1 d . . .
H33 H -0.0328 0.8684 0.3120 0.081 Uiso 1 1 calc R . .
C34 C -0.09973(17) 0.7415(3) 0.32774(19) 0.0728(9) Uani 1 1 d . . .
H34 H -0.1422 0.7864 0.3231 0.087 Uiso 1 1 calc R . .
C35 C -0.10281(15) 0.6274(3) 0.34079(19) 0.0654(8) Uani 1 1 d . . .
H35 H -0.1474 0.5937 0.3454 0.079 Uiso 1 1 calc R . .
C36 C -0.04092(12) 0.5621(2) 0.34723(16) 0.0503(6) Uani 1 1 d . . .
H36 H -0.0438 0.4834 0.3552 0.060 Uiso 1 1 calc R . .
C41 C 0.19698(11) 0.24052(19) 0.40785(15) 0.0413(5) Uani 1 1 d . . .
C42 C 0.24765(15) 0.1863(2) 0.36999(19) 0.0524(6) Uani 1 1 d . . .
H42 H 0.2847 0.2290 0.3531 0.063 Uiso 1 1 calc R . .
C43 C 0.24551(17) 0.0713(2) 0.3562(2) 0.0630(7) Uani 1 1 d . . .
H43 H 0.2801 0.0362 0.3291 0.076 Uiso 1 1 calc R . .
C44 C 0.19275(16) 0.0083(2) 0.3821(2) 0.0641(8) Uani 1 1 d . . .
H44 H 0.1914 -0.0707 0.3738 0.077 Uiso 1 1 calc R . .
C45 C 0.14222(15) 0.0597(2) 0.4200(2) 0.0635(7) Uani 1 1 d . . .
H45 H 0.1058 0.0162 0.4376 0.076 Uiso 1 1 calc R . .
C46 C 0.14409(13) 0.1758(2) 0.43276(19) 0.0524(6) Uani 1 1 d . . .
H46 H 0.1087 0.2106 0.4588 0.063 Uiso 1 1 calc R . .
C51 C 0.27224(11) 0.43760(19) 0.52849(14) 0.0396(4) Uani 1 1 d . . .
C52 C 0.29315(14) 0.5489(2) 0.54339(18) 0.0534(6) Uani 1 1 d . . .
H52 H 0.2697 0.6043 0.5004 0.064 Uiso 1 1 calc R . .
C53 C 0.34786(15) 0.5807(3) 0.6202(2) 0.0612(7) Uani 1 1 d . . .
H53 H 0.3616 0.6572 0.6292 0.073 Uiso 1 1 calc R . .
C54 C 0.38223(14) 0.5019(3) 0.68330(19) 0.0605(7) Uani 1 1 d . . .
H54 H 0.4195 0.5236 0.7359 0.073 Uiso 1 1 calc R . .
C55 C 0.36196(18) 0.3911(3) 0.6694(2) 0.0735(9) Uani 1 1 d . . .
H55 H 0.3856 0.3360 0.7125 0.088 Uiso 1 1 calc R . .
C56 C 0.30736(16) 0.3597(2) 0.59285(19) 0.0602(7) Uani 1 1 d . . .
H56 H 0.2937 0.2830 0.5844 0.072 Uiso 1 1 calc R . .

loop_
_atom_site_aniso_label
_atom_site_aniso_U_11
_atom_site_aniso_U_22
_atom_site_aniso_U_33
_atom_site_aniso_U_23
_atom_site_aniso_U_13
_atom_site_aniso_U_12
Si1 0.0398(3) 0.0393(3) 0.0308(3) 0.0036(2) 0.0089(2) 0.0057(2)
Si2 0.0443(3) 0.0486(4) 0.0479(4) -0.0057(3) 0.0168(3) 0.0004(2)
C1 0.0387(10) 0.0413(11) 0.0304(10) 0.0000(8) 0.0079(8) 0.0005(8)
C2 0.0385(10) 0.0363(10) 0.0308(10) -0.0029(8) 0.0063(8) -0.0007(8)
C3 0.0394(10) 0.0376(10) 0.0291(10) -0.0030(8) 0.0062(8) 0.0004(8)
C4 0.0402(10) 0.0426(11) 0.0328(10) 0.0019(8) 0.0125(8) 0.0044(8)
C10 0.0846(19) 0.0645(17) 0.0517(16) -0.0028(13) 0.0154(14) -0.0042(14)
C11 0.0414(10) 0.0361(10) 0.0353(11) 0.0005(8) 0.0109(8) 0.0013(8)
C12 0.0423(10) 0.0455(11) 0.0343(11) -0.0011(9) 0.0069(8) 0.0023(9)
C13 0.0497(11) 0.0478(12) 0.0357(11) -0.0024(9) 0.0136(9) 0.0002(10)
C14 0.0428(11) 0.0417(11) 0.0433(12) -0.0037(9) 0.0162(9) -0.0023(9)
C15 0.0375(10) 0.0537(13) 0.0452(13) 0.0000(10) 0.0079(9) 0.0030(9)
C16 0.0451(11) 0.0546(13) 0.0352(11) 0.0009(10) 0.0088(9) 0.0029(10)
C17 0.0481(12) 0.0433(12) 0.0489(13) -0.0033(10) 0.0148(10) -0.0033(9)
C18 0.0483(12) 0.0507(13) 0.0503(13) -0.0040(11) 0.0194(10) -0.0001(10)
C20 0.100(2) 0.0524(15) 0.083(2) 0.0057(15) 0.0420(19) 0.0170(15)
C21 0.0434(11) 0.0412(11) 0.0363(11) 0.0032(9) 0.0140(9) 0.0052(9)
C22 0.0568(13) 0.0474(13) 0.0510(14) 0.0033(10) 0.0200(11) -0.0018(10)
C23 0.0821(19) 0.0499(15) 0.075(2) 0.0159(13) 0.0392(16) -0.0001(13)
C24 0.091(2) 0.0645(17) 0.0630(18) 0.0289(14) 0.0384(16) 0.0220(15)
C25 0.0642(15) 0.087(2) 0.0406(14) 0.0188(13) 0.0154(12) 0.0232(14)
C26 0.0486(12) 0.0606(14) 0.0372(12) 0.0080(10) 0.0105(9) 0.0073(10)
C30 0.0453(14) 0.110(3) 0.082(2) -0.028(2) 0.0175(14) -0.0078(15)
C31 0.0476(11) 0.0482(12) 0.0268(10) 0.0015(8) 0.0093(8) 0.0096(9)
C32 0.0679(15) 0.0474(12) 0.0401(12) 0.0018(10) 0.0148(11) 0.0141(11)
C33 0.095(2) 0.0617(16) 0.0439(14) 0.0034(12) 0.0141(14) 0.0350(15)
C34 0.0747(19) 0.103(2) 0.0403(14) 0.0053(14) 0.0137(12) 0.0499(18)
C35 0.0483(13) 0.105(2) 0.0441(14) 0.0078(14) 0.0130(11) 0.0230(14)
C36 0.0464(12) 0.0688(15) 0.0363(12) 0.0068(11) 0.0114(9) 0.0110(11)
C41 0.0423(10) 0.0410(11) 0.0366(11) 0.0044(9) 0.0028(8) 0.0071(9)
C42 0.0606(14) 0.0474(13) 0.0495(14) 0.0036(11) 0.0146(11) 0.0081(11)
C43 0.0781(17) 0.0539(15) 0.0558(16) -0.0019(12) 0.0149(13) 0.0192(13)
C44 0.0766(17) 0.0413(13) 0.0631(17) -0.0036(12) -0.0030(14) 0.0071(12)
C45 0.0580(14) 0.0503(14) 0.0737(19) 0.0059(13) 0.0011(13) -0.0084(12)
C46 0.0469(12) 0.0496(13) 0.0586(15) 0.0015(11) 0.0093(11) 0.0036(10)
C51 0.0410(10) 0.0462(11) 0.0321(10) -0.0023(9) 0.0103(8) 0.0036(9)
C52 0.0614(14) 0.0520(14) 0.0440(13) 0.0027(11) 0.0083(11) -0.0014(11)
C53 0.0624(15) 0.0681(16) 0.0531(15) -0.0124(13) 0.0147(12) -0.0178(13)
C54 0.0494(13) 0.087(2) 0.0408(13) -0.0135(13) 0.0044(10) -0.0013(13)
C55 0.083(2) 0.0744(19) 0.0479(16) -0.0015(14) -0.0118(14) 0.0195(16)
C56 0.0756(17) 0.0506(14) 0.0448(14) 0.0015(11) -0.0022(12) 0.0089(12)

loop_
_atom_type_symbol
_atom_type_description
_atom_type_scat_dispersion_real
_atom_type_scat_dispersion_imag
_atom_type_scat_source
C C 0.0181 0.0091 'International Tables Vol C Tables 4.2.6.8 and 6.1.1.4'
H H 0.0000 0.0000 'International Tables Vol C Tables 4.2.6.8 and 6.1.1.4'
Si Si 0.2541 0.3302 'International Tables Vol C Tables 4.2.6.8 and 6.1.1.4'

loop_
_geom_angle_atom_site_label_1
_geom_angle_atom_site_label_2
_geom_angle_atom_site_label_3
_geom_angle
_geom_angle_site_symmetry_1
_geom_angle_site_symmetry_3
C4 Si1 C1 91.80(9) . .
C4 Si1 C41 114.58(10) . .
C4 Si1 C51 112.76(9) . .
C41 Si1 C1 115.33(10) . .
C41 Si1 C51 110.62(10) . .
C51 Si1 C1 110.59(10) . .
C18 Si2 C10 107.99(14) . .
C18 Si2 C20 106.31(13) . .
C18 Si2 C30 109.61(13) . .
C20 Si2 C10 109.98(16) . .
C20 Si2 C30 112.57(17) . .
C30 Si2 C10 110.22(17) . .
C2 C1 Si1 107.65(15) . .
C2 C1 C11 126.58(19) . .
C11 C1 Si1 125.68(15) . .
C1 C2 C3 115.57(18) . .
C1 C2 C21 123.0(2) . .
C21 C2 C3 121.44(18) . .
C4 C3 C2 115.92(18) . .
C4 C3 C31 122.0(2) . .
C31 C3 C2 122.10(18) . .
C3 C4 Si1 108.87(16) . .
C12 C11 C1 122.74(18) . .
C12 C11 C16 117.1(2) . .
C16 C11 C1 120.01(19) . .
C13 C12 C11 121.6(2) . .
C12 C13 C14 120.8(2) . .
C13 C14 C17 120.1(2) . .
C15 C14 C13 118.4(2) . .
C15 C14 C17 121.3(2) . .
C16 C15 C14 120.6(2) . .
C15 C16 C11 121.5(2) . .
C18 C17 C14 176.1(2) . .
C17 C18 Si2 171.8(2) . .
C22 C21 C2 119.6(2) . .
C22 C21 C26 118.5(2) . .
C26 C21 C2 121.9(2) . .
C23 C22 C21 120.7(3) . .
C24 C23 C22 120.4(3) . .
C25 C24 C23 119.6(2) . .
C24 C25 C26 120.3(3) . .
C25 C26 C21 120.4(2) . .
C32 C31 C3 122.0(2) . .
C36 C31 C3 119.3(2) . .
C36 C31 C32 118.7(2) . .
C33 C32 C31 119.6(3) . .
C34 C33 C32 121.0(3) . .
C35 C34 C33 119.6(2) . .
C34 C35 C36 120.1(3) . .
C35 C36 C31 121.1(3) . .
C42 C41 Si1 121.84(19) . .
C46 C41 Si1 120.33(18) . .
C46 C41 C42 117.8(2) . .
C43 C42 C41 121.7(3) . .
C44 C43 C42 119.5(3) . .
C45 C44 C43 119.9(3) . .
C44 C45 C46 120.3(3) . .
C41 C46 C45 120.7(2) . .
C52 C51 Si1 120.43(17) . .
C56 C51 Si1 121.79(19) . .
C56 C51 C52 117.8(2) . .
C51 C52 C53 121.0(2) . .
C54 C53 C52 120.4(3) . .
C53 C54 C55 119.3(2) . .
C54 C55 C56 120.3(3) . .
C51 C56 C55 121.4(3) . .

loop_
_geom_bond_atom_site_label_1
_geom_bond_atom_site_label_2
_geom_bond_distance
_geom_bond_site_symmetry_2
Si1 C1 1.883(2) .
Si1 C4 1.857(2) .
Si1 C41 1.871(2) .
Si1 C51 1.881(2) .
Si2 C10 1.860(3) .
Si2 C18 1.836(2) .
Si2 C20 1.845(3) .
Si2 C30 1.853(3) .
C1 C2 1.363(3) .
C1 C11 1.471(3) .
C2 C3 1.509(3) .
C2 C21 1.484(3) .
C3 C4 1.346(3) .
C3 C31 1.489(3) .
C11 C12 1.401(3) .
C11 C16 1.403(3) .
C12 C13 1.376(3) .
C13 C14 1.397(3) .
C14 C15 1.394(3) .
C14 C17 1.434(3) .
C15 C16 1.381(3) .
C17 C18 1.204(4) .
C21 C22 1.389(3) .
C21 C26 1.393(3) .
C22 C23 1.379(4) .
C23 C24 1.379(5) .
C24 C25 1.377(4) .
C25 C26 1.383(4) .
C31 C32 1.402(3) .
C31 C36 1.386(3) .
C32 C33 1.389(4) .
C33 C34 1.378(5) .
C34 C35 1.378(5) .
C35 C36 1.385(4) .
C41 C42 1.389(3) .
C41 C46 1.386(3) .
C42 C43 1.387(4) .
C43 C44 1.379(4) .
C44 C45 1.372(4) .
C45 C46 1.398(4) .
C51 C52 1.388(3) .
C51 C56 1.382(3) .
C52 C53 1.389(4) .
C53 C54 1.374(4) .
C54 C55 1.378(4) .
C55 C56 1.384(4) .
